data_1565837
loop_
_publ_author_name
'Lang, Jiawen'
'Wang, Siyuan'
'He, Changli'
'Liu, Xiaohua'
'Feng, Xiaoming'

_publ_section_title
;
 Asymmetric synthesis of isochromanone derivatives via trapping carboxylic
 oxonium ylides and aldol cascade
;
_journal_issue 4
_journal_name_full 'Chemical Science'
_journal_page_first 1163
_journal_page_last 1168
_journal_paper_doi 10.1039/D1SC06025B
_journal_volume 13
_journal_year 2022
_chemical_absolute_configuration ad
_chemical_formula_moiety 'C25 H20 O4'
_chemical_formula_sum 'C25 H20 O4'
_chemical_formula_weight 384.41
_space_group_crystal_system hexagonal
_space_group_IT_number 169
_space_group_name_Hall 'P 61'
_space_group_name_H-M_alt 'P 61'
_atom_sites_solution_hydrogens mixed
_atom_sites_solution_primary dual
_atom_sites_solution_secondary difmap
_audit_creation_method SHELXL-2018/3
_audit_update_record
;
2020-05-16 deposited with the CCDC.	2021-12-27 downloaded from the CCDC.
;
_cell_angle_alpha 90
_cell_angle_beta 90
_cell_angle_gamma 120
_cell_formula_units_Z 6
_cell_length_a 17.6742(3)
_cell_length_b 17.6742(3)
_cell_length_c 11.6231(3)
_cell_measurement_reflns_used 9839
_cell_measurement_temperature 170(2)
_cell_measurement_theta_max 80.25
_cell_measurement_theta_min 2.89
_cell_volume 3144.36(11)
_computing_cell_refinement 'Bruker SAINT'
_computing_data_collection 'Bruker APEX3'
_computing_data_reduction 'Bruker SAINT'
_computing_molecular_graphics 'Bruker SHELXTL'
_computing_publication_material 'Bruker SHELXTL'
_computing_structure_refinement 'SHELXL-2018/3 (Sheldrick, 2018)'
_computing_structure_solution 'SHELXT (Sheldrick 2008)'
_diffrn_ambient_temperature 170(2)
_diffrn_measured_fraction_theta_full 0.996
_diffrn_measured_fraction_theta_max 0.994
_diffrn_measurement_device_type 'Bruker D8 Photon II'
_diffrn_measurement_method '\f and \w scans'
_diffrn_radiation_type CuK\a
_diffrn_radiation_wavelength 1.54178
_diffrn_reflns_av_R_equivalents 0.0492
_diffrn_reflns_av_unetI/netI 0.0294
_diffrn_reflns_Laue_measured_fraction_full 0.996
_diffrn_reflns_Laue_measured_fraction_max 0.994
_diffrn_reflns_limit_h_max 22
_diffrn_reflns_limit_h_min -22
_diffrn_reflns_limit_k_max 22
_diffrn_reflns_limit_k_min -22
_diffrn_reflns_limit_l_max 12
_diffrn_reflns_limit_l_min -14
_diffrn_reflns_number 33839
_diffrn_reflns_point_group_measured_fraction_full 0.932
_diffrn_reflns_point_group_measured_fraction_max 0.920
_diffrn_reflns_theta_full 67.679
_diffrn_reflns_theta_max 80.488
_diffrn_reflns_theta_min 2.887
_exptl_absorpt_coefficient_mu 0.663
_exptl_absorpt_correction_T_max 0.9750
_exptl_absorpt_correction_T_min 0.7971
_exptl_absorpt_correction_type numerical
_exptl_absorpt_process_details 'SADABS (Krause et al., 2015)'
_exptl_crystal_colour colourless
_exptl_crystal_density_diffrn 1.218
_exptl_crystal_description block
_exptl_crystal_F_000 1212
_exptl_crystal_recrystallization_method 'Re-crystallisation from solvent: DCM, PE'
_exptl_crystal_size_max 0.234
_exptl_crystal_size_mid 0.188
_exptl_crystal_size_min 0.121
_refine_diff_density_max 0.201
_refine_diff_density_min -0.233
_refine_diff_density_rms 0.041
_refine_ls_abs_structure_details
; 
 Flack x determined using 1680 quotients [(I+)-(I-)]/[(I+)+(I-)] 
 (Parsons, Flack and Wagner, Acta Cryst. B69 (2013) 249-259). 
;
_refine_ls_abs_structure_Flack -0.01(6)
_refine_ls_extinction_coef 0.0015(3)
_refine_ls_extinction_expression Fc^*^=kFc[1+0.001xFc^2^\l^3^/sin(2\q)]^-1/4^
_refine_ls_extinction_method 'SHELXL-2018/3 (Sheldrick 2018)'
_refine_ls_goodness_of_fit_ref 1.089
_refine_ls_hydrogen_treatment mixed
_refine_ls_matrix_type full
_refine_ls_number_parameters 268
_refine_ls_number_reflns 4224
_refine_ls_number_restraints 1
_refine_ls_restrained_S_all 1.089
_refine_ls_R_factor_all 0.0429
_refine_ls_R_factor_gt 0.0383
_refine_ls_shift/su_max 0.017
_refine_ls_shift/su_mean 0.001
_refine_ls_structure_factor_coef Fsqd
_refine_ls_weighting_details 'w=1/[\s^2^(Fo^2^)+(0.0570P)^2^+0.6174P] where P=(Fo^2^+2Fc^2^)/3'
_refine_ls_weighting_scheme calc
_refine_ls_wR_factor_gt 0.1018
_refine_ls_wR_factor_ref 0.1046
_reflns_Friedel_coverage 0.762
_reflns_Friedel_fraction_full 0.861
_reflns_Friedel_fraction_max 0.838
_reflns_number_gt 4032
_reflns_number_total 4224
_reflns_threshold_expression 'I > 2\s(I)'
_cod_data_source_file d1sc06025b2.cif
_cod_data_source_block ljw001
_cod_depositor_comments 'Adding full bibliography for 1565837--1565838.cif.'
_cod_original_cell_volume 3144.36(15)
_cod_database_code 1565837
_shelx_shelxl_version_number 2018/3
_shelx_space_group_comment
; 
The symmetry employed for this shelxl refinement is uniquely defined 
by the following loop, which should always be used as a source of 
symmetry information in preference to the above space-group names. 
They are only intended as comments. 
;
_shelx_estimated_absorpt_t_min 0.860
_shelx_estimated_absorpt_t_max 0.924

loop_
_space_group_symop_operation_xyz
'x, y, z'
'-y, x-y, z+1/3'
'-x+y, -x, z+2/3'
'-x, -y, z+1/2'
'y, -x+y, z+5/6'
'x-y, x, z+1/6'

loop_
_atom_site_label
_atom_site_type_symbol
_atom_site_fract_x
_atom_site_fract_y
_atom_site_fract_z
_atom_site_U_iso_or_equiv
_atom_site_adp_type
_atom_site_occupancy
_atom_site_site_symmetry_order
_atom_site_calc_flag
_atom_site_refinement_flags_posn
_atom_site_refinement_flags_adp
_atom_site_refinement_flags_occupancy
_atom_site_disorder_assembly
_atom_site_disorder_group
O1 O 0.69669(11) 0.53305(12) 0.88897(15) 0.0328(4) Uani 1 1 d . . . . .
O2 O 0.56336(9) 0.54367(10) 0.67563(15) 0.0280(3) Uani 1 1 d . . . . .
O3 O 0.50907(12) 0.63164(13) 0.68768(19) 0.0407(4) Uani 1 1 d . . . . .
O4 O 0.79348(9) 0.59284(10) 0.68752(16) 0.0281(3) Uani 1 1 d . . . . .
H4O H 0.793(2) 0.578(2) 0.761(4) 0.043(9) Uiso 1 1 d . . . . .
C1 C 0.54148(18) 0.4566(2) 0.8885(3) 0.0457(7) Uani 1 1 d . . . . .
H1A H 0.547999 0.446944 0.970030 0.069 Uiso 1 1 calc R U . . .
H1B H 0.509014 0.400147 0.849209 0.069 Uiso 1 1 calc R U . . .
H1C H 0.509545 0.488455 0.881357 0.069 Uiso 1 1 calc R U . . .
C2 C 0.62989(14) 0.50887(14) 0.8348(2) 0.0264(4) Uani 1 1 d . . . . .
C3 C 0.63324(13) 0.52621(13) 0.70401(18) 0.0236(4) Uani 1 1 d . . . . .
C4 C 0.72189(13) 0.60603(13) 0.66342(18) 0.0233(4) Uani 1 1 d . . . . .
C5 C 0.72037(13) 0.61422(14) 0.53407(18) 0.0251(4) Uani 1 1 d . . . . .
H5 H 0.729935 0.574608 0.489748 0.030 Uiso 1 1 calc R U . . .
C6 C 0.70697(14) 0.67139(15) 0.4762(2) 0.0277(4) Uani 1 1 d . . . . .
H6 H 0.700894 0.713339 0.520204 0.033 Uiso 1 1 calc R U . . .
C11 C 0.61192(13) 0.44119(14) 0.64395(19) 0.0252(4) Uani 1 1 d . . . . .
C12 C 0.66219(18) 0.40217(17) 0.6657(2) 0.0374(5) Uani 1 1 d . . . . .
H12 H 0.709701 0.428919 0.718116 0.045 Uiso 1 1 calc R U . . .
C13 C 0.64369(19) 0.32469(18) 0.6118(3) 0.0394(6) Uani 1 1 d . . . . .
H13 H 0.678662 0.298912 0.627014 0.047 Uiso 1 1 calc R U . . .
C14 C 0.57488(17) 0.28536(17) 0.5365(3) 0.0406(6) Uani 1 1 d . . . . .
H14 H 0.563225 0.233533 0.497153 0.049 Uiso 1 1 calc R U . . .
C15 C 0.5231(2) 0.3217(2) 0.5188(4) 0.0630(10) Uani 1 1 d . . . . .
H15 H 0.473314 0.292624 0.470373 0.076 Uiso 1 1 calc R U . . .
C16 C 0.54188(19) 0.4000(2) 0.5700(3) 0.0484(7) Uani 1 1 d . . . . .
H16 H 0.506531 0.425286 0.554175 0.058 Uiso 1 1 calc R U . . .
C21 C 0.57138(15) 0.62235(15) 0.70293(19) 0.0278(4) Uani 1 1 d . . . . .
C22 C 0.65672(15) 0.69139(15) 0.74647(19) 0.0271(4) Uani 1 1 d . . . . .
C23 C 0.66238(17) 0.76380(16) 0.8030(2) 0.0320(5) Uani 1 1 d . . . . .
H23 H 0.611386 0.767878 0.815174 0.038 Uiso 1 1 calc R U . . .
C24 C 0.74322(19) 0.82989(16) 0.8412(2) 0.0381(5) Uani 1 1 d . . . . .
H24 H 0.747429 0.878560 0.881618 0.046 Uiso 1 1 calc R U . . .
C25 C 0.81753(18) 0.82461(16) 0.8202(2) 0.0378(5) Uani 1 1 d . . . . .
H25 H 0.872698 0.870151 0.845832 0.045 Uiso 1 1 calc R U . . .
C26 C 0.81236(16) 0.75339(16) 0.7620(2) 0.0322(5) Uani 1 1 d . . . . .
H26 H 0.863911 0.750933 0.746820 0.039 Uiso 1 1 calc R U . . .
C27 C 0.73172(14) 0.68590(14) 0.72611(18) 0.0248(4) Uani 1 1 d . . . . .
C31 C 0.70066(13) 0.67580(14) 0.3505(2) 0.0257(4) Uani 1 1 d . . . . .
C32 C 0.6988(2) 0.74679(19) 0.3023(2) 0.0429(6) Uani 1 1 d . . . . .
H32 H 0.700694 0.790747 0.351274 0.051 Uiso 1 1 calc R U . . .
C33 C 0.6943(3) 0.7547(2) 0.1845(3) 0.0510(7) Uani 1 1 d . . . . .
H33 H 0.694331 0.804405 0.153262 0.061 Uiso 1 1 calc R U . . .
C34 C 0.68980(18) 0.69062(19) 0.1120(2) 0.0385(5) Uani 1 1 d . . . . .
H34 H 0.686820 0.696038 0.031041 0.046 Uiso 1 1 calc R U . . .
C35 C 0.68966(19) 0.61882(19) 0.1582(2) 0.0393(6) Uani 1 1 d . . . . .
H35 H 0.685705 0.574084 0.108965 0.047 Uiso 1 1 calc R U . . .
C36 C 0.69526(18) 0.61149(16) 0.2762(2) 0.0344(5) Uani 1 1 d . . . . .
H36 H 0.695418 0.561751 0.306892 0.041 Uiso 1 1 calc R U . . .

loop_
_atom_site_aniso_label
_atom_site_aniso_U_11
_atom_site_aniso_U_22
_atom_site_aniso_U_33
_atom_site_aniso_U_23
_atom_site_aniso_U_13
_atom_site_aniso_U_12
O1 0.0318(8) 0.0427(9) 0.0225(8) 0.0013(6) -0.0031(6) 0.0175(7)
O2 0.0227(6) 0.0346(7) 0.0312(8) -0.0006(6) -0.0031(6) 0.0177(6)
O3 0.0372(8) 0.0515(10) 0.0468(11) -0.0020(9) -0.0041(8) 0.0322(8)
O4 0.0243(7) 0.0383(8) 0.0272(8) 0.0039(6) 0.0000(6) 0.0198(6)
C1 0.0348(12) 0.0630(17) 0.0295(13) 0.0072(12) 0.0061(10) 0.0171(12)
C2 0.0290(10) 0.0302(9) 0.0222(11) -0.0019(8) 0.0006(8) 0.0164(8)
C3 0.0225(8) 0.0297(9) 0.0228(11) 0.0013(7) -0.0011(7) 0.0163(7)
C4 0.0233(9) 0.0307(9) 0.0192(10) 0.0007(7) -0.0015(7) 0.0161(8)
C5 0.0261(9) 0.0314(10) 0.0205(11) 0.0003(8) 0.0006(7) 0.0165(8)
C6 0.0316(10) 0.0336(10) 0.0226(11) 0.0004(8) 0.0020(8) 0.0199(9)
C11 0.0262(9) 0.0291(10) 0.0191(10) 0.0004(8) 0.0005(7) 0.0128(8)
C12 0.0474(13) 0.0443(13) 0.0316(13) -0.0089(10) -0.0121(10) 0.0313(11)
C13 0.0512(15) 0.0400(12) 0.0362(14) -0.0035(10) -0.0016(11) 0.0297(12)
C14 0.0402(12) 0.0325(11) 0.0435(16) -0.0097(10) 0.0011(11) 0.0140(10)
C15 0.0514(17) 0.0535(17) 0.084(3) -0.0370(18) -0.0368(18) 0.0266(14)
C16 0.0396(13) 0.0488(15) 0.063(2) -0.0223(14) -0.0256(13) 0.0269(12)
C21 0.0302(10) 0.0372(11) 0.0225(11) 0.0022(8) 0.0017(7) 0.0217(9)
C22 0.0331(10) 0.0342(10) 0.0197(10) 0.0040(8) 0.0009(8) 0.0212(9)
C23 0.0500(13) 0.0382(11) 0.0192(10) 0.0043(8) 0.0030(9) 0.0305(10)
C24 0.0609(15) 0.0328(11) 0.0261(12) 0.0001(9) -0.0037(11) 0.0276(11)
C25 0.0453(13) 0.0298(10) 0.0340(14) -0.0020(9) -0.0098(10) 0.0155(10)
C26 0.0334(11) 0.0330(11) 0.0283(12) 0.0018(9) -0.0024(9) 0.0153(9)
C27 0.0294(10) 0.0291(9) 0.0186(10) 0.0022(7) -0.0001(8) 0.0165(8)
C31 0.0263(9) 0.0326(10) 0.0227(10) 0.0039(8) 0.0024(7) 0.0181(8)
C32 0.0707(18) 0.0472(14) 0.0280(14) 0.0041(10) 0.0006(12) 0.0425(14)
C33 0.084(2) 0.0566(16) 0.0315(15) 0.0108(12) -0.0005(14) 0.0493(17)
C34 0.0447(13) 0.0538(15) 0.0232(12) 0.0077(10) 0.0007(10) 0.0293(12)
C35 0.0558(15) 0.0488(14) 0.0214(12) -0.0005(10) -0.0020(10) 0.0323(12)
C36 0.0526(14) 0.0365(12) 0.0212(11) 0.0012(9) -0.0017(9) 0.0275(11)

loop_
_atom_type_symbol
_atom_type_description
_atom_type_scat_dispersion_real
_atom_type_scat_dispersion_imag
_atom_type_scat_source
C C 0.0181 0.0091 'International Tables Vol C Tables 4.2.6.8 and 6.1.1.4'
H H 0.0000 0.0000 'International Tables Vol C Tables 4.2.6.8 and 6.1.1.4'
O O 0.0492 0.0322 'International Tables Vol C Tables 4.2.6.8 and 6.1.1.4'

loop_
_geom_angle_atom_site_label_1
_geom_angle_atom_site_label_2
_geom_angle_atom_site_label_3
_geom_angle
_geom_angle_site_symmetry_1
_geom_angle_site_symmetry_3
_geom_angle_publ_flag
C21 O2 C3 119.88(17) . . ?
O1 C2 C1 122.2(2) . . ?
O1 C2 C3 120.5(2) . . ?
C1 C2 C3 117.2(2) . . ?
O2 C3 C11 106.74(16) . . ?
O2 C3 C2 108.24(16) . . ?
C11 C3 C2 106.80(17) . . ?
O2 C3 C4 108.28(15) . . ?
C11 C3 C4 113.13(16) . . ?
C2 C3 C4 113.35(17) . . ?
O4 C4 C5 105.73(16) . . ?
O4 C4 C27 111.06(17) . . ?
C5 C4 C27 112.78(17) . . ?
O4 C4 C3 111.31(16) . . ?
C5 C4 C3 109.14(16) . . ?
C27 C4 C3 106.88(16) . . ?
C6 C5 C4 126.5(2) . . ?
C5 C6 C31 126.1(2) . . ?
C16 C11 C12 118.6(2) . . ?
C16 C11 C3 121.4(2) . . ?
C12 C11 C3 120.0(2) . . ?
C13 C12 C11 120.8(2) . . ?
C14 C13 C12 120.0(2) . . ?
C15 C14 C13 119.3(2) . . ?
C14 C15 C16 121.4(3) . . ?
C11 C16 C15 119.9(3) . . ?
O3 C21 O2 118.0(2) . . ?
O3 C21 C22 124.3(2) . . ?
O2 C21 C22 117.72(18) . . ?
C23 C22 C27 120.5(2) . . ?
C23 C22 C21 119.6(2) . . ?
C27 C22 C21 119.8(2) . . ?
C24 C23 C22 119.5(2) . . ?
C25 C24 C23 119.9(2) . . ?
C24 C25 C26 120.8(2) . . ?
C27 C26 C25 119.9(2) . . ?
C26 C27 C22 119.4(2) . . ?
C26 C27 C4 122.25(19) . . ?
C22 C27 C4 118.30(19) . . ?
C32 C31 C36 117.6(2) . . ?
C32 C31 C6 119.0(2) . . ?
C36 C31 C6 123.33(19) . . ?
C33 C32 C31 121.3(3) . . ?
C34 C33 C32 120.2(3) . . ?
C35 C34 C33 119.4(3) . . ?
C34 C35 C36 120.3(3) . . ?
C35 C36 C31 121.1(2) . . ?

loop_
_geom_bond_atom_site_label_1
_geom_bond_atom_site_label_2
_geom_bond_distance
_geom_bond_site_symmetry_2
_geom_bond_publ_flag
O1 C2 1.212(3) . ?
O2 C21 1.363(3) . ?
O2 C3 1.453(2) . ?
O3 C21 1.205(3) . ?
O4 C4 1.424(2) . ?
C1 C2 1.497(3) . ?
C2 C3 1.546(3) . ?
C3 C11 1.523(3) . ?
C3 C4 1.568(3) . ?
C4 C5 1.512(3) . ?
C4 C27 1.519(3) . ?
C5 C6 1.330(3) . ?
C6 C31 1.470(3) . ?
C11 C16 1.378(3) . ?
C11 C12 1.394(3) . ?
C12 C13 1.388(4) . ?
C13 C14 1.372(4) . ?
C14 C15 1.372(4) . ?
C15 C16 1.386(4) . ?
C21 C22 1.476(3) . ?
C22 C23 1.397(3) . ?
C22 C27 1.397(3) . ?
C23 C24 1.391(4) . ?
C24 C25 1.384(4) . ?
C25 C26 1.391(4) . ?
C26 C27 1.389(3) . ?
C31 C32 1.389(3) . ?
C31 C36 1.392(3) . ?
C32 C33 1.383(4) . ?
C33 C34 1.382(4) . ?
C34 C35 1.377(4) . ?
C35 C36 1.386(4) . ?

loop_
_geom_torsion_atom_site_label_1
_geom_torsion_atom_site_label_2
_geom_torsion_atom_site_label_3
_geom_torsion_atom_site_label_4
_geom_torsion
_geom_torsion_site_symmetry_1
_geom_torsion_site_symmetry_2
_geom_torsion_site_symmetry_3
_geom_torsion_site_symmetry_4
_geom_torsion_publ_flag
C21 O2 C3 C11 -170.02(18) . . . . ?
C21 O2 C3 C2 75.3(2) . . . . ?
C21 O2 C3 C4 -47.9(2) . . . . ?
O1 C2 C3 O2 -144.5(2) . . . . ?
C1 C2 C3 O2 39.4(3) . . . . ?
O1 C2 C3 C11 100.9(2) . . . . ?
C1 C2 C3 C11 -75.2(2) . . . . ?
O1 C2 C3 C4 -24.3(3) . . . . ?
C1 C2 C3 C4 159.5(2) . . . . ?
O2 C3 C4 O4 -179.35(17) . . . . ?
C11 C3 C4 O4 -61.3(2) . . . . ?
C2 C3 C4 O4 60.5(2) . . . . ?
O2 C3 C4 C5 -63.0(2) . . . . ?
C11 C3 C4 C5 55.1(2) . . . . ?
C2 C3 C4 C5 176.85(16) . . . . ?
O2 C3 C4 C27 59.2(2) . . . . ?
C11 C3 C4 C27 177.32(17) . . . . ?
C2 C3 C4 C27 -60.9(2) . . . . ?
O4 C4 C5 C6 -137.7(2) . . . . ?
C27 C4 C5 C6 -16.2(3) . . . . ?
C3 C4 C5 C6 102.4(2) . . . . ?
C4 C5 C6 C31 -176.3(2) . . . . ?
O2 C3 C11 C16 5.5(3) . . . . ?
C2 C3 C11 C16 121.1(3) . . . . ?
C4 C3 C11 C16 -113.5(3) . . . . ?
O2 C3 C11 C12 -172.7(2) . . . . ?
C2 C3 C11 C12 -57.1(3) . . . . ?
C4 C3 C11 C12 68.3(3) . . . . ?
C16 C11 C12 C13 1.7(4) . . . . ?
C3 C11 C12 C13 180.0(2) . . . . ?
C11 C12 C13 C14 -0.4(5) . . . . ?
C12 C13 C14 C15 -2.4(5) . . . . ?
C13 C14 C15 C16 3.9(6) . . . . ?
C12 C11 C16 C15 -0.3(5) . . . . ?
C3 C11 C16 C15 -178.5(3) . . . . ?
C14 C15 C16 C11 -2.5(7) . . . . ?
C3 O2 C21 O3 -173.4(2) . . . . ?
C3 O2 C21 C22 8.2(3) . . . . ?
O3 C21 C22 C23 18.2(3) . . . . ?
O2 C21 C22 C23 -163.5(2) . . . . ?
O3 C21 C22 C27 -158.8(2) . . . . ?
O2 C21 C22 C27 19.6(3) . . . . ?
C27 C22 C23 C24 -1.4(3) . . . . ?
C21 C22 C23 C24 -178.3(2) . . . . ?
C22 C23 C24 C25 1.8(4) . . . . ?
C23 C24 C25 C26 -0.6(4) . . . . ?
C24 C25 C26 C27 -1.1(4) . . . . ?
C25 C26 C27 C22 1.6(3) . . . . ?
C25 C26 C27 C4 -179.3(2) . . . . ?
C23 C22 C27 C26 -0.3(3) . . . . ?
C21 C22 C27 C26 176.6(2) . . . . ?
C23 C22 C27 C4 -179.49(19) . . . . ?
C21 C22 C27 C4 -2.6(3) . . . . ?
O4 C4 C27 C26 23.4(3) . . . . ?
C5 C4 C27 C26 -95.1(2) . . . . ?
C3 C4 C27 C26 144.9(2) . . . . ?
O4 C4 C27 C22 -157.52(18) . . . . ?
C5 C4 C27 C22 84.0(2) . . . . ?
C3 C4 C27 C22 -35.9(2) . . . . ?
C5 C6 C31 C32 -171.0(3) . . . . ?
C5 C6 C31 C36 9.8(4) . . . . ?
C36 C31 C32 C33 -1.8(4) . . . . ?
C6 C31 C32 C33 179.0(3) . . . . ?
C31 C32 C33 C34 1.3(5) . . . . ?
C32 C33 C34 C35 0.1(5) . . . . ?
C33 C34 C35 C36 -0.9(4) . . . . ?
C34 C35 C36 C31 0.3(4) . . . . ?
C32 C31 C36 C35 1.0(4) . . . . ?
C6 C31 C36 C35 -179.8(2) . . . . ?
